data_4315107
loop_
_publ_author_name
'Maryene A. Camargo'
'Ademir Neves'
'Bruno Szpoganicz'
'Adailton J. Bortoluzzi'
'Franciele L. Fischer'
'Hern\'an Terenzi'
'Eduardo E. Castellano'

_publ_contact_author_address
;
    Depto. de Qu\'imica - UFSC
    88040 - 900 Florian\'opolis, SC
    Brazil
;
_publ_contact_author_email ademir@qmc.ufsc.br
_publ_contact_author_fax 55(48)37216888
_publ_contact_author_name 'Ademir Neves'
_publ_contact_author_phone 55(48)37216844
_publ_section_title
;
 Synthesis, Structure, and Phosphatase-Like Activity of a New Trinuclear
 Gd Complex with the Unsymmetrical Ligand H3L As a Model for Nucleases
;
_journal_name_full 'Inorganic Chemistry'
_journal_page_first 3057
_journal_page_last 3063
_journal_paper_doi 10.1021/ic100276z
_journal_volume 49
_journal_year 2010
_chemical_formula_moiety
;
C50 H58 Gd3 N10 O20, N O3, 8(H2 O)
;
_chemical_formula_sum 'C50 H74 Gd3 N11 O31'
_chemical_formula_weight 1796.95
_chemical_name_systematic
;
 ?
;
_space_group_IT_number 61
_symmetry_cell_setting orthorhombic
_symmetry_space_group_name_Hall '-P 2ac 2ab'
_symmetry_space_group_name_H-M 'P b c a'
_atom_sites_solution_hydrogens geom
_atom_sites_solution_primary direct
_atom_sites_solution_secondary difmap
_audit_creation_method 'SHELXL97 and manual editing'
_cell_angle_alpha 90.00
_cell_angle_beta 90.00
_cell_angle_gamma 90.00
_cell_formula_units_Z 8
_cell_length_a 27.0964(7)
_cell_length_b 17.7944(5)
_cell_length_c 27.4867(5)
_cell_measurement_reflns_used 38501
_cell_measurement_temperature 293(2)
_cell_measurement_theta_max 26
_cell_measurement_theta_min 2.61
_cell_volume 13253.1(6)
_computing_structure_refinement 'SHELXL-97 (Sheldrick, 2008)'
_diffrn_ambient_temperature 296(2)
_diffrn_detector 'CCD plate'
_diffrn_detector_area_resol_mean 9
_diffrn_measured_fraction_theta_full 0.998
_diffrn_measured_fraction_theta_max 0.998
_diffrn_measurement_device '95mm CCD camera on \k-goniostat'
_diffrn_measurement_device_type KappaCCD
_diffrn_measurement_method CCD
_diffrn_radiation_monochromator graphite
_diffrn_radiation_probe x-ray
_diffrn_radiation_source 'fine-focus sealed tube'
_diffrn_radiation_type MoK\a
_diffrn_radiation_wavelength 0.71073
_diffrn_reflns_av_R_equivalents 0.0592
_diffrn_reflns_av_sigmaI/netI 0.0464
_diffrn_reflns_limit_h_max 33
_diffrn_reflns_limit_h_min -17
_diffrn_reflns_limit_k_max 10
_diffrn_reflns_limit_k_min -21
_diffrn_reflns_limit_l_max 27
_diffrn_reflns_limit_l_min -33
_diffrn_reflns_number 38608
_diffrn_reflns_theta_full 26.00
_diffrn_reflns_theta_max 26.00
_diffrn_reflns_theta_min 2.61
_diffrn_source 'Enraf Nonius FR590'
_exptl_absorpt_coefficient_mu 3.063
_exptl_absorpt_correction_T_max 0.496
_exptl_absorpt_correction_T_min 0.278
_exptl_absorpt_correction_type gaussian
_exptl_absorpt_process_details
;
a grid of  8 x  8 x  8 =   512 sampling points was used
;
_exptl_crystal_colour colourless
_exptl_crystal_density_diffrn 1.801
_exptl_crystal_density_method 'not measured'
_exptl_crystal_description fragment
_exptl_crystal_F_000 7128
_exptl_crystal_size_max 0.47
_exptl_crystal_size_mid 0.44
_exptl_crystal_size_min 0.26
_refine_diff_density_max 1.897
_refine_diff_density_min -2.432
_refine_diff_density_rms 0.318
_refine_ls_extinction_method none
_refine_ls_goodness_of_fit_ref 1.091
_refine_ls_hydrogen_treatment constr
_refine_ls_matrix_type full
_refine_ls_number_parameters 856
_refine_ls_number_reflns 12995
_refine_ls_number_restraints 0
_refine_ls_restrained_S_all 1.091
_refine_ls_R_factor_all 0.0615
_refine_ls_R_factor_gt 0.0445
_refine_ls_shift/su_max 0.001
_refine_ls_shift/su_mean 0.000
_refine_ls_structure_factor_coef Fsqd
_refine_ls_weighting_details 'calc w=1/[\s^2^(Fo^2^)+(0.0883P)^2^+0.0000P] where P=(Fo^2^+2Fc^2^)/3'
_refine_ls_weighting_scheme calc
_refine_ls_wR_factor_gt 0.1238
_refine_ls_wR_factor_ref 0.1353
_reflns_number_gt 10386
_reflns_number_total 12995
_reflns_threshold_expression >2\s(I)
_cod_data_source_file ic100276z_si_001.cif
_cod_data_source_block Complex(1)
_cod_database_code 4315107

loop_
_symmetry_equiv_pos_as_xyz
'x, y, z'
'-x+1/2, -y, z+1/2'
'x+1/2, -y+1/2, -z'
'-x, y+1/2, -z+1/2'
'-x, -y, -z'
'x-1/2, y, -z-1/2'
'-x-1/2, y-1/2, z'
'x, -y-1/2, z-1/2'

loop_
_atom_site_label
_atom_site_type_symbol
_atom_site_fract_x
_atom_site_fract_y
_atom_site_fract_z
_atom_site_U_iso_or_equiv
_atom_site_adp_type
_atom_site_occupancy
_atom_site_symmetry_multiplicity
_atom_site_calc_flag
_atom_site_refinement_flags
_atom_site_disorder_assembly
_atom_site_disorder_group
Gd1 Gd 0.078715(9) 0.372657(15) 0.357771(9) 0.02973(9) Uani 1 1 d . . .
Gd2 Gd 0.122582(10) -0.012537(15) 0.365194(10) 0.02895(9) Uani 1 1 d . . .
Gd3 Gd 0.174096(9) 0.199770(14) 0.380044(9) 0.02463(9) Uani 1 1 d . . .
O11W O 0.16007(15) 0.4252(2) 0.37603(15) 0.0420(10) Uani 1 1 d . . .
O12W O 0.09422(16) 0.4289(2) 0.27972(14) 0.0440(10) Uani 1 1 d . . .
O21W O 0.11103(16) -0.0670(2) 0.44489(14) 0.0439(10) Uani 1 1 d . . .
O22W O 0.20876(14) -0.0163(2) 0.38590(14) 0.0371(9) Uani 1 1 d . . .
O131 O 0.10396(12) 0.2687(2) 0.40689(12) 0.0291(8) Uani 1 1 d . . .
O141 O 0.08040(15) 0.5142(2) 0.36569(15) 0.0413(10) Uani 1 1 d . . .
O142 O 0.01781(18) 0.5869(3) 0.35186(19) 0.0625(13) Uani 1 1 d . . .
O143 O 0.01115(15) 0.4655(2) 0.34571(16) 0.0457(10) Uani 1 1 d . . .
O161 O 0.22273(12) 0.31005(19) 0.39690(13) 0.0300(8) Uani 1 1 d . . .
O162 O 0.26466(16) 0.3802(2) 0.44991(14) 0.0439(10) Uani 1 1 d . . .
O181 O 0.14362(13) 0.09631(19) 0.42877(12) 0.0309(8) Uani 1 1 d . . .
O182 O 0.14242(18) 0.0402(2) 0.50106(14) 0.0527(12) Uani 1 1 d . . .
O231 O 0.14181(13) 0.10566(19) 0.32757(12) 0.0303(8) Uani 1 1 d . . .
O241 O 0.15736(15) -0.1456(2) 0.36761(15) 0.0425(10) Uani 1 1 d . . .
O242 O 0.11016(18) -0.2446(2) 0.36241(17) 0.0545(12) Uani 1 1 d . . .
O243 O 0.08025(13) -0.1315(2) 0.34995(15) 0.0386(10) Uani 1 1 d . . .
O261 O 0.14806(13) 0.28781(19) 0.31820(12) 0.0302(8) Uani 1 1 d . . .
O262 O 0.16460(16) 0.3395(3) 0.24556(14) 0.0485(11) Uani 1 1 d . . .
O281 O 0.24599(13) 0.1227(2) 0.39236(14) 0.0327(8) Uani 1 1 d . . .
O282 O 0.31843(15) 0.0811(3) 0.36411(16) 0.0486(11) Uani 1 1 d . . .
N11 N -0.00567(17) 0.3176(3) 0.39138(17) 0.0368(11) Uani 1 1 d . . .
N12 N 0.19747(16) 0.2160(2) 0.46877(14) 0.0282(9) Uani 1 1 d . . .
N21 N 0.05743(17) -0.0005(3) 0.29346(17) 0.0351(11) Uani 1 1 d . . .
N22 N 0.23657(16) 0.2050(2) 0.31117(15) 0.0280(9) Uani 1 1 d . . .
N111 N 0.02304(19) 0.3009(3) 0.29585(18) 0.0403(12) Uani 1 1 d . . .
N121 N 0.05793(17) 0.4126(3) 0.44403(17) 0.0382(11) Uani 1 1 d . . .
N141 N 0.03624(18) 0.5245(3) 0.35429(17) 0.0395(12) Uani 1 1 d . . .
N211 N 0.03283(18) 0.0208(3) 0.38990(17) 0.0372(11) Uani 1 1 d . . .
N221 N 0.15708(17) -0.0470(3) 0.28176(17) 0.0372(11) Uani 1 1 d . . .
N241 N 0.11587(19) -0.1767(3) 0.36034(17) 0.0386(12) Uani 1 1 d . . .
C11 C -0.0431(2) 0.3187(4) 0.3529(2) 0.0440(15) Uani 1 1 d . . .
H11A H -0.0538 0.3700 0.3473 0.053 Uiso 1 1 calc R . .
H11B H -0.0716 0.2898 0.3632 0.053 Uiso 1 1 calc R . .
C12 C -0.0246(2) 0.3612(3) 0.4329(2) 0.0439(14) Uani 1 1 d . . .
H12A H -0.0465 0.3295 0.4518 0.053 Uiso 1 1 calc R . .
H12B H -0.0438 0.4031 0.4207 0.053 Uiso 1 1 calc R . .
C13 C 0.00091(19) 0.2372(3) 0.4067(2) 0.0369(13) Uani 1 1 d . . .
H13A H -0.0312 0.2153 0.4131 0.044 Uiso 1 1 calc R . .
H13B H 0.0160 0.2093 0.3803 0.044 Uiso 1 1 calc R . .
C14 C 0.1622(2) 0.2687(3) 0.49415(19) 0.0342(12) Uani 1 1 d . . .
H14A H 0.1723 0.2739 0.5278 0.041 Uiso 1 1 calc R . .
H14B H 0.1645 0.3179 0.4791 0.041 Uiso 1 1 calc R . .
C15 C 0.24602(19) 0.2525(3) 0.4705(2) 0.0343(12) Uani 1 1 d . . .
H15A H 0.2713 0.2176 0.4600 0.041 Uiso 1 1 calc R . .
H15B H 0.2534 0.2679 0.5036 0.041 Uiso 1 1 calc R . .
C16 C 0.24543(19) 0.3205(3) 0.43741(19) 0.0311(12) Uani 1 1 d . . .
C17 C 0.1971(2) 0.1421(3) 0.49279(19) 0.0355(12) Uani 1 1 d . . .
H17A H 0.1923 0.1494 0.5275 0.043 Uiso 1 1 calc R . .
H17B H 0.2290 0.1184 0.4882 0.043 Uiso 1 1 calc R . .
C18 C 0.1569(2) 0.0896(3) 0.47375(19) 0.0328(12) Uani 1 1 d . . .
C21 C 0.0086(2) -0.0268(4) 0.3108(2) 0.0421(14) Uani 1 1 d . . .
H21A H 0.0091 -0.0811 0.3140 0.050 Uiso 1 1 calc R . .
H21B H -0.0164 -0.0139 0.2870 0.050 Uiso 1 1 calc R . .
C22 C 0.0727(2) -0.0476(4) 0.2517(2) 0.0441(15) Uani 1 1 d . . .
H22A H 0.0558 -0.0298 0.2228 0.053 Uiso 1 1 calc R . .
H22B H 0.0619 -0.0988 0.2576 0.053 Uiso 1 1 calc R . .
C23 C 0.0513(2) 0.0797(3) 0.2781(2) 0.0395(14) Uani 1 1 d . . .
H23A H 0.0448 0.1104 0.3066 0.047 Uiso 1 1 calc R . .
H23B H 0.0231 0.0838 0.2565 0.047 Uiso 1 1 calc R . .
C24 C 0.23214(19) 0.1401(3) 0.27760(19) 0.0318(12) Uani 1 1 d . . .
H24A H 0.2369 0.0940 0.2959 0.038 Uiso 1 1 calc R . .
H24B H 0.2581 0.1431 0.2534 0.038 Uiso 1 1 calc R . .
C25 C 0.23071(19) 0.2766(3) 0.2847(2) 0.0344(12) Uani 1 1 d . . .
H25A H 0.2439 0.2710 0.2521 0.041 Uiso 1 1 calc R . .
H25B H 0.2498 0.3152 0.3011 0.041 Uiso 1 1 calc R . .
C26 C 0.1769(2) 0.3020(3) 0.2814(2) 0.0346(13) Uani 1 1 d . . .
C27 C 0.28637(19) 0.1984(3) 0.3338(2) 0.0329(12) Uani 1 1 d . . .
H27A H 0.2937 0.2424 0.3533 0.039 Uiso 1 1 calc R . .
H27B H 0.3116 0.1932 0.3089 0.039 Uiso 1 1 calc R . .
C28 C 0.2843(2) 0.1276(3) 0.36582(19) 0.0321(12) Uani 1 1 d . . .
C111 C -0.0231(2) 0.2863(3) 0.3061(2) 0.0451(15) Uani 1 1 d . . .
C112 C -0.0553(3) 0.2481(4) 0.2752(3) 0.0576(18) Uani 1 1 d . . .
H112 H -0.0874 0.2369 0.2846 0.069 Uiso 1 1 calc R . .
C113 C -0.0371(3) 0.2279(4) 0.2299(3) 0.071(2) Uani 1 1 d . . .
H113 H -0.0572 0.2023 0.2080 0.086 Uiso 1 1 calc R . .
C114 C 0.0108(3) 0.2455(4) 0.2174(3) 0.064(2) Uani 1 1 d . . .
H114 H 0.0230 0.2348 0.1865 0.077 Uiso 1 1 calc R . .
C115 C 0.0399(3) 0.2793(4) 0.2518(2) 0.0518(16) Uani 1 1 d . . .
H115 H 0.0729 0.2879 0.2444 0.062 Uiso 1 1 calc R . .
C121 C 0.0152(2) 0.3909(3) 0.4658(2) 0.0365(13) Uani 1 1 d . . .
C122 C 0.0070(2) 0.4010(3) 0.5150(2) 0.0454(15) Uani 1 1 d . . .
H122 H -0.0226 0.3856 0.5289 0.055 Uiso 1 1 calc R . .
C123 C 0.0431(3) 0.4340(4) 0.5436(2) 0.0526(17) Uani 1 1 d . . .
H123 H 0.0385 0.4399 0.5769 0.063 Uiso 1 1 calc R . .
C124 C 0.0865(3) 0.4582(4) 0.5212(2) 0.0508(16) Uani 1 1 d . . .
H124 H 0.1111 0.4814 0.5393 0.061 Uiso 1 1 calc R . .
C125 C 0.0922(2) 0.4475(3) 0.4727(2) 0.0437(14) Uani 1 1 d . . .
H125 H 0.1211 0.4647 0.4582 0.052 Uiso 1 1 calc R . .
C131 C 0.0323(2) 0.2300(3) 0.4513(2) 0.0350(12) Uani 1 1 d . . .
C132 C 0.08224(18) 0.2467(3) 0.44968(18) 0.0293(11) Uani 1 1 d . . .
C133 C 0.1094(2) 0.2431(3) 0.49271(19) 0.0332(12) Uani 1 1 d . . .
C134 C 0.0871(2) 0.2189(3) 0.5353(2) 0.0389(13) Uani 1 1 d . . .
H134 H 0.1061 0.2134 0.5632 0.047 Uiso 1 1 calc R . .
C135 C 0.0371(2) 0.2027(3) 0.5372(2) 0.0396(14) Uani 1 1 d . . .
C136 C 0.0106(2) 0.2097(3) 0.4954(2) 0.0409(14) Uani 1 1 d . . .
H136 H -0.0232 0.2008 0.4963 0.049 Uiso 1 1 calc R . .
C137 C 0.0127(3) 0.1804(4) 0.5844(2) 0.063(2) Uani 1 1 d . . .
H13C H 0.0371 0.1781 0.6097 0.094 Uiso 1 1 calc R . .
H13D H -0.0025 0.1321 0.5807 0.094 Uiso 1 1 calc R . .
H13E H -0.0119 0.2170 0.5928 0.094 Uiso 1 1 calc R . .
C211 C -0.0046(2) 0.0076(3) 0.3586(2) 0.0405(14) Uani 1 1 d . . .
C212 C -0.0528(3) 0.0195(5) 0.3718(3) 0.063(2) Uani 1 1 d . . .
H212 H -0.0780 0.0122 0.3493 0.076 Uiso 1 1 calc R . .
C213 C -0.0638(2) 0.0426(5) 0.4188(3) 0.066(2) Uani 1 1 d . . .
H213 H -0.0964 0.0506 0.4282 0.079 Uiso 1 1 calc R . .
C214 C -0.0265(2) 0.0533(4) 0.4510(3) 0.0521(16) Uani 1 1 d . . .
H214 H -0.0329 0.0671 0.4830 0.063 Uiso 1 1 calc R . .
C215 C 0.0207(2) 0.0432(3) 0.4348(2) 0.0435(14) Uani 1 1 d . . .
H215 H 0.0463 0.0527 0.4565 0.052 Uiso 1 1 calc R . .
C221 C 0.1271(2) -0.0483(3) 0.2419(2) 0.0403(14) Uani 1 1 d . . .
C222 C 0.1459(3) -0.0533(4) 0.1960(2) 0.0537(17) Uani 1 1 d . . .
H222 H 0.1245 -0.0534 0.1695 0.064 Uiso 1 1 calc R . .
C223 C 0.1965(3) -0.0582(4) 0.1883(3) 0.0617(19) Uani 1 1 d . . .
H223 H 0.2095 -0.0620 0.1570 0.074 Uiso 1 1 calc R . .
C224 C 0.2267(2) -0.0573(4) 0.2285(3) 0.0531(17) Uani 1 1 d . . .
H224 H 0.2607 -0.0609 0.2248 0.064 Uiso 1 1 calc R . .
C225 C 0.2063(2) -0.0512(3) 0.2739(2) 0.0415(14) Uani 1 1 d . . .
H225 H 0.2273 -0.0500 0.3007 0.050 Uiso 1 1 calc R . .
C231 C 0.0966(2) 0.1086(3) 0.25266(19) 0.0330(12) Uani 1 1 d . . .
C232 C 0.1402(2) 0.1181(3) 0.27865(18) 0.0301(12) Uani 1 1 d . . .
C233 C 0.1832(2) 0.1367(3) 0.25229(19) 0.0331(12) Uani 1 1 d . . .
C234 C 0.1809(2) 0.1480(3) 0.2023(2) 0.0400(14) Uani 1 1 d . . .
H234 H 0.2094 0.1615 0.1858 0.048 Uiso 1 1 calc R . .
C235 C 0.1378(3) 0.1398(4) 0.1766(2) 0.0456(15) Uani 1 1 d . . .
C236 C 0.0959(2) 0.1197(3) 0.2024(2) 0.0415(14) Uani 1 1 d . . .
H236 H 0.0664 0.1135 0.1857 0.050 Uiso 1 1 calc R . .
C237 C 0.1377(3) 0.1477(5) 0.1221(2) 0.071(2) Uani 1 1 d . . .
H23C H 0.1048 0.1404 0.1100 0.106 Uiso 1 1 calc R . .
H23D H 0.1593 0.1108 0.1081 0.106 Uiso 1 1 calc R . .
H23E H 0.1490 0.1971 0.1134 0.106 Uiso 1 1 calc R . .
N911 N 0.1912(3) 0.7487(5) 0.6122(3) 0.074(2) Uani 1 1 d . . .
O911 O 0.1570(5) 0.7727(10) 0.5938(5) 0.249(8) Uani 1 1 d . . .
O912 O 0.2188(5) 0.7029(7) 0.5926(4) 0.184(5) Uani 1 1 d . . .
O913 O 0.2025(5) 0.7604(6) 0.6543(4) 0.179(5) Uani 1 1 d . . .
O1W O 0.1935(3) 0.3379(4) 0.1428(2) 0.098(2) Uani 1 1 d . . .
O2W O 0.1182(3) 0.6472(4) 0.4542(3) 0.105(2) Uani 1 1 d . . .
O3W O 0.1849(3) 0.0220(4) 0.6008(3) 0.110(2) Uani 1 1 d . . .
O4W O 0.1717(3) 0.5893(5) 0.1831(3) 0.117(3) Uani 1 1 d . . .
O5W O 0.2375(4) 0.4611(5) 0.5373(3) 0.152(3) Uani 1 1 d . . .
O6W O 0.1785(3) 0.5868(6) 0.5273(4) 0.176(4) Uani 1 1 d . . .
O7W O 0.1225(2) 0.5716(3) 0.2722(2) 0.0747(16) Uani 1 1 d . . .
O8W O 0.1213(2) 0.7960(3) 0.4897(2) 0.0898(19) Uani 1 1 d . . .

loop_
_atom_site_aniso_label
_atom_site_aniso_U_11
_atom_site_aniso_U_22
_atom_site_aniso_U_33
_atom_site_aniso_U_23
_atom_site_aniso_U_13
_atom_site_aniso_U_12
Gd1 0.02886(16) 0.02464(16) 0.03570(17) 0.00338(10) -0.00271(10) 0.00125(11)
Gd2 0.02846(16) 0.02210(15) 0.03628(17) 0.00148(10) -0.00136(10) -0.00088(10)
Gd3 0.02645(15) 0.01928(15) 0.02816(16) 0.00168(9) -0.00138(9) 0.00015(10)
O11W 0.041(2) 0.029(2) 0.055(3) 0.0023(19) -0.0062(18) -0.0069(19)
O12W 0.055(3) 0.038(2) 0.038(2) 0.0113(18) -0.0009(18) 0.001(2)
O21W 0.057(3) 0.034(2) 0.041(2) 0.0040(18) -0.0002(19) -0.005(2)
O22W 0.035(2) 0.032(2) 0.045(2) 0.0031(17) -0.0066(17) 0.0003(17)
O131 0.0272(18) 0.0265(19) 0.0337(19) 0.0053(15) 0.0051(15) 0.0036(15)
O141 0.033(2) 0.034(2) 0.057(3) 0.0078(19) -0.0058(17) 0.0006(17)
O142 0.050(3) 0.040(3) 0.097(4) 0.017(2) 0.001(2) 0.015(2)
O143 0.038(2) 0.036(2) 0.063(3) 0.007(2) -0.006(2) -0.0019(19)
O161 0.0257(18) 0.0258(19) 0.039(2) 0.0015(15) -0.0011(16) -0.0053(15)
O162 0.059(3) 0.037(2) 0.037(2) -0.0013(17) -0.0051(19) -0.016(2)
O181 0.036(2) 0.0252(19) 0.031(2) 0.0015(15) -0.0005(15) -0.0059(16)
O182 0.084(3) 0.040(2) 0.035(2) 0.0059(19) 0.000(2) -0.022(2)
O231 0.037(2) 0.0230(18) 0.0310(19) 0.0003(15) -0.0029(15) -0.0015(16)
O241 0.031(2) 0.030(2) 0.066(3) -0.0049(19) -0.0062(19) -0.0050(18)
O242 0.052(3) 0.022(2) 0.090(4) 0.002(2) -0.007(2) -0.002(2)
O243 0.029(2) 0.030(2) 0.057(3) 0.0063(18) -0.0035(17) 0.0001(17)
O261 0.035(2) 0.0247(18) 0.0308(19) 0.0040(15) -0.0012(15) 0.0026(16)
O262 0.054(3) 0.051(3) 0.040(2) 0.018(2) 0.0079(19) 0.015(2)
O281 0.032(2) 0.025(2) 0.041(2) 0.0015(16) 0.0012(17) 0.0026(16)
O282 0.037(2) 0.044(3) 0.065(3) 0.010(2) 0.0036(19) 0.012(2)
N11 0.031(2) 0.033(3) 0.047(3) -0.001(2) -0.004(2) 0.005(2)
N12 0.031(2) 0.024(2) 0.029(2) 0.0017(18) -0.0024(18) -0.0016(18)
N21 0.035(3) 0.030(2) 0.040(3) 0.000(2) -0.008(2) -0.008(2)
N22 0.031(2) 0.022(2) 0.030(2) 0.0023(17) -0.0029(18) 0.0000(18)
N111 0.047(3) 0.030(3) 0.044(3) 0.002(2) -0.011(2) -0.001(2)
N121 0.038(3) 0.032(3) 0.045(3) 0.000(2) 0.003(2) 0.002(2)
N141 0.037(3) 0.034(3) 0.047(3) 0.011(2) 0.003(2) 0.004(2)
N211 0.038(3) 0.030(3) 0.044(3) 0.004(2) 0.003(2) -0.001(2)
N221 0.043(3) 0.027(3) 0.042(3) -0.001(2) -0.004(2) 0.002(2)
N241 0.041(3) 0.030(3) 0.045(3) -0.001(2) 0.003(2) 0.000(2)
C11 0.035(3) 0.039(3) 0.058(4) 0.006(3) -0.008(3) -0.002(3)
C12 0.032(3) 0.036(3) 0.064(4) 0.004(3) 0.005(3) 0.004(3)
C13 0.029(3) 0.027(3) 0.055(4) 0.006(3) -0.002(2) -0.004(2)
C14 0.040(3) 0.033(3) 0.030(3) -0.006(2) -0.003(2) -0.004(3)
C15 0.029(3) 0.037(3) 0.037(3) 0.001(2) -0.005(2) -0.003(2)
C16 0.028(3) 0.028(3) 0.037(3) -0.003(2) 0.001(2) -0.001(2)
C17 0.044(3) 0.034(3) 0.028(3) 0.006(2) -0.006(2) -0.005(3)
C18 0.041(3) 0.023(3) 0.035(3) 0.003(2) -0.002(2) 0.001(2)
C21 0.030(3) 0.040(3) 0.056(4) 0.006(3) -0.006(3) -0.006(3)
C22 0.057(4) 0.035(3) 0.040(3) -0.002(3) -0.011(3) -0.004(3)
C23 0.034(3) 0.032(3) 0.053(4) 0.007(3) -0.014(3) 0.000(2)
C24 0.032(3) 0.030(3) 0.033(3) -0.004(2) 0.004(2) -0.001(2)
C25 0.033(3) 0.031(3) 0.039(3) 0.009(2) 0.004(2) 0.000(2)
C26 0.042(3) 0.025(3) 0.038(3) 0.004(2) 0.002(2) 0.000(2)
C27 0.031(3) 0.022(3) 0.046(3) -0.002(2) -0.001(2) -0.003(2)
C28 0.033(3) 0.025(3) 0.039(3) -0.003(2) -0.010(2) 0.004(2)
C111 0.050(4) 0.032(3) 0.054(4) 0.011(3) -0.021(3) 0.000(3)
C112 0.059(4) 0.038(4) 0.076(5) 0.000(3) -0.028(4) -0.006(3)
C113 0.095(6) 0.046(4) 0.072(5) -0.006(4) -0.044(5) 0.011(4)
C114 0.093(6) 0.047(4) 0.052(4) -0.001(3) -0.025(4) 0.009(4)
C115 0.066(4) 0.038(4) 0.051(4) 0.002(3) -0.011(3) 0.009(3)
C121 0.034(3) 0.028(3) 0.048(3) 0.003(2) 0.002(2) 0.008(2)
C122 0.045(4) 0.040(3) 0.052(4) 0.008(3) 0.016(3) 0.007(3)
C123 0.062(4) 0.053(4) 0.042(4) 0.002(3) 0.007(3) 0.016(4)
C124 0.064(4) 0.043(4) 0.046(4) -0.007(3) -0.010(3) 0.002(3)
C125 0.042(3) 0.035(3) 0.054(4) 0.002(3) -0.001(3) 0.000(3)
C131 0.035(3) 0.023(3) 0.047(3) 0.004(2) 0.009(2) 0.000(2)
C132 0.035(3) 0.021(3) 0.032(3) 0.000(2) 0.006(2) 0.003(2)
C133 0.043(3) 0.022(3) 0.035(3) -0.003(2) 0.007(2) 0.000(2)
C134 0.053(4) 0.032(3) 0.032(3) 0.001(2) 0.004(2) 0.000(3)
C135 0.045(3) 0.033(3) 0.040(3) 0.004(2) 0.012(3) -0.002(3)
C136 0.034(3) 0.033(3) 0.056(4) 0.001(3) 0.012(3) 0.002(3)
C137 0.070(5) 0.076(5) 0.043(4) 0.007(4) 0.018(3) -0.023(4)
C211 0.034(3) 0.032(3) 0.055(4) 0.009(3) -0.006(3) -0.003(3)
C212 0.035(4) 0.073(6) 0.081(5) 0.011(4) 0.001(3) -0.011(4)
C213 0.031(3) 0.079(6) 0.087(6) -0.001(4) 0.016(4) 0.001(4)
C214 0.051(4) 0.044(4) 0.061(4) 0.002(3) 0.015(3) -0.003(3)
C215 0.043(3) 0.040(4) 0.047(4) 0.003(3) -0.001(3) 0.000(3)
C221 0.050(4) 0.028(3) 0.043(3) -0.004(3) 0.002(3) 0.002(3)
C222 0.068(5) 0.048(4) 0.044(4) -0.007(3) -0.001(3) 0.001(4)
C223 0.077(5) 0.061(5) 0.047(4) -0.010(3) 0.010(4) -0.001(4)
C224 0.047(4) 0.047(4) 0.065(4) 0.003(3) 0.015(3) 0.012(3)
C225 0.048(4) 0.026(3) 0.050(3) 0.000(3) 0.004(3) 0.008(3)
C231 0.039(3) 0.023(3) 0.037(3) 0.002(2) -0.008(2) -0.002(2)
C232 0.044(3) 0.017(2) 0.029(3) 0.001(2) -0.006(2) 0.001(2)
C233 0.043(3) 0.021(3) 0.035(3) -0.002(2) 0.000(2) 0.003(2)
C234 0.054(4) 0.031(3) 0.035(3) 0.003(2) 0.006(3) -0.005(3)
C235 0.064(4) 0.038(3) 0.035(3) 0.004(3) -0.011(3) -0.009(3)
C236 0.048(3) 0.032(3) 0.045(3) 0.004(3) -0.020(3) 0.000(3)
C237 0.083(6) 0.085(6) 0.044(4) 0.011(4) -0.015(4) -0.015(5)
N911 0.083(5) 0.074(5) 0.065(5) -0.009(4) 0.000(4) 0.001(4)
O911 0.192(13) 0.37(2) 0.190(12) -0.045(13) -0.049(10) 0.098(14)
O912 0.249(14) 0.174(11) 0.130(8) -0.001(7) 0.007(8) 0.056(10)
O913 0.276(14) 0.131(9) 0.130(8) -0.028(7) -0.054(8) 0.025(9)
O1W 0.125(6) 0.093(5) 0.076(4) 0.008(3) 0.006(4) -0.008(5)
O2W 0.131(6) 0.080(5) 0.103(5) 0.002(4) 0.026(4) -0.013(4)
O3W 0.128(6) 0.100(6) 0.101(5) 0.009(4) 0.008(4) -0.025(5)
O4W 0.119(6) 0.146(7) 0.087(5) 0.020(5) 0.005(4) -0.030(5)
O5W 0.174(9) 0.149(8) 0.132(7) -0.042(6) -0.004(6) 0.006(7)
O6W 0.135(8) 0.135(8) 0.257(12) -0.008(8) -0.065(7) -0.050(7)
O7W 0.091(4) 0.053(3) 0.080(4) 0.007(3) -0.001(3) -0.021(3)
O8W 0.089(4) 0.058(4) 0.122(5) 0.030(4) 0.002(4) 0.005(3)

loop_
_atom_type_symbol
_atom_type_description
_atom_type_scat_dispersion_real
_atom_type_scat_dispersion_imag
_atom_type_scat_source
C C 0.0033 0.0016 'International Tables Vol C Tables 4.2.6.8 and 6.1.1.4'
H H 0.0000 0.0000 'International Tables Vol C Tables 4.2.6.8 and 6.1.1.4'
N N 0.0061 0.0033 'International Tables Vol C Tables 4.2.6.8 and 6.1.1.4'
O O 0.0106 0.0060 'International Tables Vol C Tables 4.2.6.8 and 6.1.1.4'
Gd Gd -0.1653 3.9035 'International Tables Vol C Tables 4.2.6.8 and 6.1.1.4'

loop_
_geom_angle_atom_site_label_1
_geom_angle_atom_site_label_2
_geom_angle_atom_site_label_3
_geom_angle
_geom_angle_site_symmetry_1
_geom_angle_site_symmetry_3
_geom_angle_publ_flag
O131 Gd1 O12W 140.92(13) . . ?
O131 Gd1 O11W 85.52(13) . . ?
O12W Gd1 O11W 82.33(14) . . ?
O131 Gd1 O143 143.11(13) . . ?
O12W Gd1 O143 74.53(14) . . ?
O11W Gd1 O143 115.88(14) . . ?
O131 Gd1 O141 135.81(13) . . ?
O12W Gd1 O141 70.07(14) . . ?
O11W Gd1 O141 65.51(13) . . ?
O143 Gd1 O141 50.45(13) . . ?
O131 Gd1 N121 75.68(13) . . ?
O12W Gd1 N121 139.08(15) . . ?
O11W Gd1 N121 84.34(14) . . ?
O143 Gd1 N121 77.00(15) . . ?
O141 Gd1 N121 69.18(14) . . ?
O131 Gd1 N111 98.95(13) . . ?
O12W Gd1 N111 73.89(15) . . ?
O11W Gd1 N111 147.36(15) . . ?
O143 Gd1 N111 79.20(15) . . ?
O141 Gd1 N111 123.66(14) . . ?
N121 Gd1 N111 128.19(16) . . ?
O131 Gd1 O261 65.62(11) . . ?
O12W Gd1 O261 75.31(12) . . ?
O11W Gd1 O261 70.26(13) . . ?
O143 Gd1 O261 147.90(12) . . ?
O141 Gd1 O261 126.25(12) . . ?
N121 Gd1 O261 134.56(13) . . ?
N111 Gd1 O261 82.13(14) . . ?
O131 Gd1 N11 76.37(13) . . ?
O12W Gd1 N11 127.94(14) . . ?
O11W Gd1 N11 147.79(14) . . ?
O143 Gd1 N11 69.98(14) . . ?
O141 Gd1 N11 110.69(14) . . ?
N121 Gd1 N11 65.61(15) . . ?
N111 Gd1 N11 63.14(15) . . ?
O261 Gd1 N11 123.01(13) . . ?
O231 Gd2 O22W 85.15(12) . . ?
O231 Gd2 O21W 140.38(13) . . ?
O22W Gd2 O21W 84.27(14) . . ?
O231 Gd2 O243 141.89(12) . . ?
O22W Gd2 O243 118.19(13) . . ?
O21W Gd2 O243 75.34(14) . . ?
O231 Gd2 O241 138.13(13) . . ?
O22W Gd2 O241 67.00(13) . . ?
O21W Gd2 O241 69.60(14) . . ?
O243 Gd2 O241 51.19(12) . . ?
O231 Gd2 N221 75.15(13) . . ?
O22W Gd2 N221 81.39(14) . . ?
O21W Gd2 N221 140.00(14) . . ?
O243 Gd2 N221 79.03(14) . . ?
O241 Gd2 N221 70.41(14) . . ?
O231 Gd2 N211 96.67(13) . . ?
O22W Gd2 N211 148.76(14) . . ?
O21W Gd2 N211 74.50(15) . . ?
O243 Gd2 N211 78.62(14) . . ?
O241 Gd2 N211 123.50(14) . . ?
N221 Gd2 N211 129.33(15) . . ?
O231 Gd2 N21 75.74(13) . . ?
O22W Gd2 N21 145.46(14) . . ?
O21W Gd2 N21 128.28(14) . . ?
O243 Gd2 N21 68.33(13) . . ?
O241 Gd2 N21 109.88(13) . . ?
N221 Gd2 N21 66.14(14) . . ?
N211 Gd2 N21 63.41(15) . . ?
O231 Gd2 O181 66.43(11) . . ?
O22W Gd2 O181 69.99(12) . . ?
O21W Gd2 O181 74.07(12) . . ?
O243 Gd2 O181 147.22(12) . . ?
O241 Gd2 O181 125.30(12) . . ?
N221 Gd2 O181 133.18(13) . . ?
N211 Gd2 O181 82.14(13) . . ?
N21 Gd2 O181 124.70(13) . . ?
O231 Gd3 O131 104.93(12) . . ?
O231 Gd3 O281 88.96(12) . . ?
O131 Gd3 O281 153.75(12) . . ?
O231 Gd3 O161 153.12(12) . . ?
O131 Gd3 O161 87.54(12) . . ?
O281 Gd3 O161 89.67(12) . . ?
O231 Gd3 O261 85.56(12) . . ?
O131 Gd3 O261 69.55(11) . . ?
O281 Gd3 O261 134.80(12) . . ?
O161 Gd3 O261 76.52(12) . . ?
O231 Gd3 O181 71.01(12) . . ?
O131 Gd3 O181 87.04(12) . . ?
O281 Gd3 O181 76.41(12) . . ?
O161 Gd3 O181 134.39(12) . . ?
O261 Gd3 O181 141.46(12) . . ?
O231 Gd3 N12 139.10(13) . . ?
O131 Gd3 N12 80.93(13) . . ?
O281 Gd3 N12 74.19(13) . . ?
O161 Gd3 N12 65.51(13) . . ?
O261 Gd3 N12 132.47(13) . . ?
O181 Gd3 N12 68.91(12) . . ?
O231 Gd3 N22 79.57(13) . . ?
O131 Gd3 N22 138.07(12) . . ?
O281 Gd3 N22 65.58(13) . . ?
O161 Gd3 N22 75.45(13) . . ?
O261 Gd3 N22 69.31(12) . . ?
O181 Gd3 N22 131.84(12) . . ?
N12 Gd3 N22 123.08(13) . . ?
C132 O131 Gd3 117.4(3) . . ?
C132 O131 Gd1 125.6(3) . . ?
Gd3 O131 Gd1 116.91(13) . . ?
N141 O141 Gd1 96.2(3) . . ?
N141 O143 Gd1 97.5(3) . . ?
C16 O161 Gd3 123.1(3) . . ?
C18 O181 Gd3 120.3(3) . . ?
C18 O181 Gd2 128.2(3) . . ?
Gd3 O181 Gd2 105.21(12) . . ?
C232 O231 Gd3 119.7(3) . . ?
C232 O231 Gd2 124.1(3) . . ?
Gd3 O231 Gd2 115.83(14) . . ?
N241 O241 Gd2 94.2(3) . . ?
N241 O243 Gd2 98.7(3) . . ?
C26 O261 Gd3 119.7(3) . . ?
C26 O261 Gd1 129.4(3) . . ?
Gd3 O261 Gd1 106.75(12) . . ?
C28 O281 Gd3 122.7(3) . . ?
C11 N11 C12 108.2(5) . . ?
C11 N11 C13 107.3(5) . . ?
C12 N11 C13 108.9(5) . . ?
C11 N11 Gd1 109.9(4) . . ?
C12 N11 Gd1 112.0(3) . . ?
C13 N11 Gd1 110.3(3) . . ?
C15 N12 C17 112.8(4) . . ?
C15 N12 C14 106.1(4) . . ?
C17 N12 C14 110.1(4) . . ?
C15 N12 Gd3 107.8(3) . . ?
C17 N12 Gd3 109.1(3) . . ?
C14 N12 Gd3 110.9(3) . . ?
C22 N21 C21 108.6(4) . . ?
C22 N21 C23 110.6(4) . . ?
C21 N21 C23 107.0(4) . . ?
C22 N21 Gd2 110.2(3) . . ?
C21 N21 Gd2 109.2(3) . . ?
C23 N21 Gd2 111.1(3) . . ?
C25 N22 C24 111.0(4) . . ?
C25 N22 C27 111.8(4) . . ?
C24 N22 C27 105.7(4) . . ?
C25 N22 Gd3 109.1(3) . . ?
C24 N22 Gd3 112.4(3) . . ?
C27 N22 Gd3 106.8(3) . . ?
C111 N111 C115 117.3(5) . . ?
C111 N111 Gd1 120.7(4) . . ?
C115 N111 Gd1 122.0(4) . . ?
C121 N121 C125 117.0(5) . . ?
C121 N121 Gd1 121.3(4) . . ?
C125 N121 Gd1 121.0(4) . . ?
O142 N141 O141 122.7(5) . . ?
O142 N141 O143 121.5(5) . . ?
O141 N141 O143 115.9(5) . . ?
O142 N141 Gd1 178.3(5) . . ?
O141 N141 Gd1 58.8(3) . . ?
O143 N141 Gd1 57.1(3) . . ?
C215 N211 C211 117.1(5) . . ?
C215 N211 Gd2 122.7(4) . . ?
C211 N211 Gd2 119.9(4) . . ?
C225 N221 C221 117.2(5) . . ?
C225 N221 Gd2 121.2(4) . . ?
C221 N221 Gd2 120.6(4) . . ?
O242 N241 O241 122.4(5) . . ?
O242 N241 O243 122.2(5) . . ?
O241 N241 O243 115.3(5) . . ?
O242 N241 Gd2 173.5(4) . . ?
O241 N241 Gd2 60.2(3) . . ?
O243 N241 Gd2 55.6(3) . . ?
N11 C11 C111 111.1(5) . . ?
N11 C12 C121 113.7(5) . . ?
C131 C13 N11 112.3(4) . . ?
C133 C14 N12 113.8(4) . . ?
N12 C15 C16 108.9(4) . . ?
O162 C16 O161 124.6(5) . . ?
O162 C16 C15 121.1(5) . . ?
O161 C16 C15 114.2(5) . . ?
N12 C17 C18 113.5(4) . . ?
O182 C18 O181 124.4(5) . . ?
O182 C18 C17 117.3(5) . . ?
O181 C18 C17 118.0(4) . . ?
N21 C21 C211 111.5(5) . . ?
N21 C22 C221 114.7(5) . . ?
N21 C23 C231 111.5(5) . . ?
N22 C24 C233 113.0(4) . . ?
N22 C25 C26 112.8(4) . . ?
O262 C26 O261 124.1(5) . . ?
O262 C26 C25 117.7(5) . . ?
O261 C26 C25 118.0(5) . . ?
N22 C27 C28 105.7(4) . . ?
O282 C28 O281 125.7(5) . . ?
O282 C28 C27 119.8(5) . . ?
O281 C28 C27 114.5(5) . . ?
N111 C111 C112 124.4(7) . . ?
N111 C111 C11 116.8(5) . . ?
C112 C111 C11 118.6(6) . . ?
C113 C112 C111 116.8(7) . . ?
C114 C113 C112 120.0(7) . . ?
C115 C114 C113 117.9(7) . . ?
N111 C115 C114 123.4(7) . . ?
N121 C121 C122 122.0(6) . . ?
N121 C121 C12 116.6(5) . . ?
C122 C121 C12 121.2(5) . . ?
C121 C122 C123 119.8(6) . . ?
C122 C123 C124 118.3(6) . . ?
C125 C124 C123 119.2(6) . . ?
C124 C125 N121 123.5(6) . . ?
C132 C131 C136 119.6(5) . . ?
C132 C131 C13 120.7(5) . . ?
C136 C131 C13 119.5(5) . . ?
O131 C132 C131 120.5(5) . . ?
O131 C132 C133 120.9(4) . . ?
C131 C132 C133 118.6(5) . . ?
C134 C133 C132 119.9(5) . . ?
C134 C133 C14 119.2(5) . . ?
C132 C133 C14 120.8(5) . . ?
C135 C134 C133 121.6(5) . . ?
C136 C135 C134 117.7(5) . . ?
C136 C135 C137 121.3(6) . . ?
C134 C135 C137 121.0(6) . . ?
C135 C136 C131 122.3(5) . . ?
N211 C211 C212 121.4(6) . . ?
N211 C211 C21 116.9(5) . . ?
C212 C211 C21 121.5(6) . . ?
C211 C212 C213 119.6(7) . . ?
C214 C213 C212 119.3(6) . . ?
C213 C214 C215 117.9(6) . . ?
N211 C215 C214 124.7(6) . . ?
C222 C221 N221 121.6(6) . . ?
C222 C221 C22 122.3(6) . . ?
N221 C221 C22 116.1(5) . . ?
C221 C222 C223 120.8(6) . . ?
C224 C223 C222 117.6(6) . . ?
C225 C224 C223 119.7(6) . . ?
N221 C225 C224 123.1(6) . . ?
C232 C231 C236 120.1(5) . . ?
C232 C231 C23 119.7(5) . . ?
C236 C231 C23 119.9(5) . . ?
O231 C232 C231 120.9(5) . . ?
O231 C232 C233 121.2(5) . . ?
C231 C232 C233 117.8(5) . . ?
C234 C233 C232 120.3(5) . . ?
C234 C233 C24 119.5(5) . . ?
C232 C233 C24 120.1(5) . . ?
C235 C234 C233 122.2(6) . . ?
C234 C235 C236 117.4(5) . . ?
C234 C235 C237 120.3(6) . . ?
C236 C235 C237 122.1(6) . . ?
C235 C236 C231 122.2(5) . . ?
O911 N911 O913 124.4(12) . . ?
O911 N911 O912 123.3(12) . . ?
O913 N911 O912 112.1(11) . . ?

loop_
_geom_bond_atom_site_label_1
_geom_bond_atom_site_label_2
_geom_bond_distance
_geom_bond_site_symmetry_2
_geom_bond_publ_flag
Gd1 O131 2.389(3) . ?
Gd1 O12W 2.404(4) . ?
Gd1 O11W 2.446(4) . ?
Gd1 O143 2.489(4) . ?
Gd1 O141 2.529(4) . ?
Gd1 N121 2.539(5) . ?
Gd1 N111 2.608(5) . ?
Gd1 O261 2.645(3) . ?
Gd1 N11 2.653(5) . ?
Gd1 Gd3 4.0643(4) . ?
Gd2 O231 2.401(3) . ?
Gd2 O22W 2.404(4) . ?
Gd2 O21W 2.416(4) . ?
Gd2 O243 2.444(4) . ?
Gd2 O241 2.550(4) . ?
Gd2 N221 2.551(5) . ?
Gd2 N211 2.594(5) . ?
Gd2 N21 2.655(4) . ?
Gd2 O181 2.670(3) . ?
Gd2 Gd3 4.0481(4) . ?
Gd3 O231 2.377(3) . ?
Gd3 O131 2.380(3) . ?
Gd3 O281 2.406(4) . ?
Gd3 O161 2.409(3) . ?
Gd3 O261 2.417(3) . ?
Gd3 O181 2.422(3) . ?
Gd3 N12 2.536(4) . ?
Gd3 N22 2.541(4) . ?
O131 C132 1.372(6) . ?
O141 N141 1.250(6) . ?
O142 N141 1.218(7) . ?
O143 N141 1.273(6) . ?
O161 C16 1.286(6) . ?
O162 C16 1.233(6) . ?
O181 C18 1.293(6) . ?
O182 C18 1.220(6) . ?
O231 C232 1.363(6) . ?
O241 N241 1.268(6) . ?
O242 N241 1.219(6) . ?
O243 N241 1.288(6) . ?
O261 C26 1.303(6) . ?
O262 C26 1.237(7) . ?
O281 C28 1.271(7) . ?
O282 C28 1.242(7) . ?
N11 C11 1.466(7) . ?
N11 C12 1.472(8) . ?
N11 C13 1.502(7) . ?
N12 C15 1.468(6) . ?
N12 C17 1.471(7) . ?
N12 C14 1.509(7) . ?
N21 C22 1.480(7) . ?
N21 C21 1.483(7) . ?
N21 C23 1.497(7) . ?
N22 C25 1.475(6) . ?
N22 C24 1.484(6) . ?
N22 C27 1.490(7) . ?
N111 C111 1.307(8) . ?
N111 C115 1.349(8) . ?
N121 C121 1.359(7) . ?
N121 C125 1.367(8) . ?
N211 C215 1.337(7) . ?
N211 C211 1.349(8) . ?
N221 C225 1.353(7) . ?
N221 C221 1.364(7) . ?
C11 C111 1.511(9) . ?
C12 C121 1.501(8) . ?
C13 C131 1.496(8) . ?
C14 C133 1.501(7) . ?
C15 C16 1.514(8) . ?
C17 C18 1.528(8) . ?
C21 C211 1.493(8) . ?
C22 C221 1.500(8) . ?
C23 C231 1.504(8) . ?
C24 C233 1.500(8) . ?
C25 C26 1.528(7) . ?
C27 C28 1.538(7) . ?
C111 C112 1.393(8) . ?
C112 C113 1.388(11) . ?
C113 C114 1.380(11) . ?
C114 C115 1.370(9) . ?
C121 C122 1.384(8) . ?
C122 C123 1.384(9) . ?
C123 C124 1.396(9) . ?
C124 C125 1.354(8) . ?
C131 C132 1.386(7) . ?
C131 C136 1.397(8) . ?
C132 C133 1.395(7) . ?
C133 C134 1.386(7) . ?
C134 C135 1.385(8) . ?
C135 C136 1.360(8) . ?
C135 C137 1.509(8) . ?
C211 C212 1.374(10) . ?
C212 C213 1.389(10) . ?
C213 C214 1.355(10) . ?
C214 C215 1.367(8) . ?
C221 C222 1.363(9) . ?
C222 C223 1.390(10) . ?
C223 C224 1.375(10) . ?
C224 C225 1.370(8) . ?
C231 C232 1.391(7) . ?
C231 C236 1.395(8) . ?
C232 C233 1.410(8) . ?
C233 C234 1.389(8) . ?
C234 C235 1.371(8) . ?
C235 C236 1.385(9) . ?
C235 C237 1.506(9) . ?
N911 O911 1.138(13) . ?
N911 O913 1.214(10) . ?
N911 O912 1.231(12) . ?
